data_2202390
loop_
_publ_author_name
'Lough, Alan J.'
'Jordan, Robert W.'
'Tam, William'

_publ_section_title
;Ethyl
 4-cyclohexyl-7-(dicyanomethylene)tricyclo[4.2.1.0^2,5^]non-3-ene-3-carboxylate
;
_journal_issue 11
_journal_name_full 'Acta Crystallographica Section E'
_journal_page_first o1675
_journal_page_last o1676
_journal_paper_doi 10.1107/S1600536803021950
_journal_volume 59
_journal_year 2003
_chemical_formula_iupac 'C21 H24 N2 O2'
_chemical_formula_moiety 'C21 H24 N2 O2'
_chemical_formula_sum 'C21 H24 N2 O2'
_chemical_formula_weight 336.42
_chemical_name_systematic
;Ethyl
4-cyclohexyl-7-(dicyanomethylene)tricyclo[4.2.1.0^2,5^]non-3-ene-3-carboxylate
;
_space_group_IT_number 2
_symmetry_cell_setting triclinic
_symmetry_space_group_name_Hall '-P 1'
_symmetry_space_group_name_H-M 'P -1'
_atom_sites_solution_hydrogens geom
_atom_sites_solution_primary direct
_atom_sites_solution_secondary difmap
_cell_angle_alpha 104.761(5)
_cell_angle_beta 90.427(4)
_cell_angle_gamma 93.727(5)
_cell_formula_units_Z 4
_cell_length_a 11.6420(10)
_cell_length_b 12.2348(11)
_cell_length_c 13.5739(13)
_cell_measurement_reflns_used 16348
_cell_measurement_temperature 150.0(10)
_cell_measurement_theta_max 27.48
_cell_measurement_theta_min 2.6
_cell_volume 1865.1(3)
_computing_cell_refinement 'DENZO-SMN (Otwinowski & Minor, 1997)'
_computing_data_collection 'COLLECT (Nonius, 1997-2002)'
_computing_data_reduction DENZO-SMN
_computing_molecular_graphics SHELXTL
_computing_publication_material SHELXTL
_computing_structure_refinement 'SHELXTL (Sheldrick, 2001)'
_computing_structure_solution 'SIR92 (Altomare et al., 1993)'
_diffrn_ambient_temperature 150.0(10)
_diffrn_detector_area_resol_mean 9
_diffrn_measured_fraction_theta_full 0.997
_diffrn_measured_fraction_theta_max 0.981
_diffrn_measurement_device_type 'Nonius KappaCCD'
_diffrn_measurement_method '\f scans and \w scans with \k offsets'
_diffrn_radiation_monochromator graphite
_diffrn_radiation_source 'fine-focus sealed tube'
_diffrn_radiation_type MoK\a
_diffrn_radiation_wavelength 0.71073
_diffrn_reflns_av_R_equivalents 0.1000
_diffrn_reflns_av_sigmaI/netI 0.1232
_diffrn_reflns_limit_h_max 15
_diffrn_reflns_limit_h_min -15
_diffrn_reflns_limit_k_max 15
_diffrn_reflns_limit_k_min -15
_diffrn_reflns_limit_l_max 17
_diffrn_reflns_limit_l_min -17
_diffrn_reflns_number 20141
_diffrn_reflns_theta_full 25.00
_diffrn_reflns_theta_max 27.57
_diffrn_reflns_theta_min 2.60
_diffrn_standards_decay_% 0
_diffrn_standards_number 0
_exptl_absorpt_coefficient_mu 0.077
_exptl_absorpt_correction_type none
_exptl_absorpt_process_details
;
;
_exptl_crystal_colour colourless
_exptl_crystal_density_diffrn 1.198
_exptl_crystal_density_method 'not measured'
_exptl_crystal_description plate
_exptl_crystal_F_000 720
_exptl_crystal_size_max 0.35
_exptl_crystal_size_mid 0.30
_exptl_crystal_size_min 0.05
_refine_diff_density_max 0.263
_refine_diff_density_min -0.297
_refine_ls_extinction_coef 0.0087(18)
_refine_ls_extinction_expression Fc^*^=kFc[1+0.001xFc^2^\l^3^/sin(2\q)]^-1/4^
_refine_ls_extinction_method SHELXTL
_refine_ls_goodness_of_fit_ref 0.983
_refine_ls_hydrogen_treatment constr
_refine_ls_matrix_type full
_refine_ls_number_parameters 456
_refine_ls_number_reflns 8463
_refine_ls_number_restraints 6
_refine_ls_restrained_S_all 0.983
_refine_ls_R_factor_all 0.1641
_refine_ls_R_factor_gt 0.0643
_refine_ls_shift/su_max 0.001
_refine_ls_shift/su_mean 0.000
_refine_ls_structure_factor_coef Fsqd
_refine_ls_weighting_details 'calc w = 1/[\s^2^(Fo^2^)+(0.0702P)^2^] where P = (Fo^2^+2Fc^2^)/3'
_refine_ls_weighting_scheme calc
_refine_ls_wR_factor_gt 0.1382
_refine_ls_wR_factor_ref 0.1795
_reflns_number_gt 3937
_reflns_number_total 8463
_reflns_threshold_expression I>2\s(I)
_cod_data_source_file bt6361.cif
_cod_data_source_block I
_cod_depositor_comments
;
The following automatic conversions were performed:
'_symmetry_cell_setting' value 'Triclinic' changed to 'triclinic'
according to '/home/saulius/struct/CIF-dictionaries/cif_core.dic'
dictionary named 'cif_core.dic' version 2.4.1 from 2010-06-29.

Automatic conversion script
Id: cif_fix_enum 1527 2010-12-29 10:47:43Z saulius 

The following automatic conversions were performed:

'_symmetry_cell_setting' value 'Triclinic' changed to 'triclinic'
according to /home/saulius/struct/CIF-dictionaries/cif_core.dic
dictionary named 'cif_core.dic' version 2.4.1 from 2010-06-29.

Automatic conversion script
Id: cif_fix_values 1715 2011-07-08 13:25:40Z adriana 
;
_cod_database_code 2202390
_cod_database_fobs_code 2202390

loop_
_symmetry_equiv_pos_as_xyz
'x, y, z'
'-x, -y, -z'

loop_
_atom_site_label
_atom_site_fract_x
_atom_site_fract_y
_atom_site_fract_z
_atom_site_U_iso_or_equiv
_atom_site_adp_type
_atom_site_calc_flag
_atom_site_refinement_flags
_atom_site_occupancy
_atom_site_disorder_assembly
_atom_site_disorder_group
_atom_site_type_symbol
O1A 0.63087(15) 0.34416(16) 0.41158(13) 0.0503(5) Uani d . 1 . . O
O2A 0.67978(16) 0.19217(15) 0.46402(13) 0.0493(5) Uani d . 1 . . O
N1A 0.4473(2) 0.8531(2) 0.9126(2) 0.0728(8) Uani d . 1 . . N
N2A 0.5847(2) 0.6134(2) 1.07078(19) 0.0602(7) Uani d . 1 . . N
C1A 0.6210(2) 0.6322(2) 0.82053(19) 0.0417(6) Uani d . 1 . . C
C2A 0.6176(2) 0.6700(2) 0.72322(19) 0.0480(7) Uani d . 1 . . C
H2AA 0.6622 0.7435 0.7305 0.058 Uiso calc R 1 . . H
H2AB 0.5376 0.6762 0.7012 0.058 Uiso calc R 1 . . H
C3A 0.6747(2) 0.5728(2) 0.64900(19) 0.0445(7) Uani d . 1 . . C
H3AA 0.7023 0.5903 0.5848 0.053 Uiso calc R 1 . . H
C4A 0.5884(2) 0.4691(2) 0.63343(18) 0.0425(6) Uani d . 1 . . C
H4AA 0.5086 0.4804 0.6122 0.051 Uiso calc R 1 . . H
C5A 0.6309(2) 0.3536(2) 0.58707(19) 0.0397(6) Uani d . 1 . . C
C6A 0.6441(2) 0.3254(2) 0.67590(19) 0.0391(6) Uani d . 1 . . C
C7A 0.5992(2) 0.4355(2) 0.73792(18) 0.0389(6) Uani d . 1 . . C
H7AA 0.5245 0.4266 0.7719 0.047 Uiso calc R 1 . . H
C8A 0.6870(2) 0.5277(2) 0.80118(19) 0.0407(6) Uani d . 1 . . C
H8AA 0.7231 0.5107 0.8622 0.049 Uiso calc R 1 . . H
C9A 0.7698(2) 0.5491(2) 0.71847(19) 0.0453(7) Uani d . 1 . . C
H9AA 0.8253 0.6153 0.7443 0.054 Uiso calc R 1 . . H
H9AB 0.8112 0.4815 0.6857 0.054 Uiso calc R 1 . . H
C10A 0.5695(2) 0.6827(2) 0.90694(19) 0.0427(6) Uani d . 1 . . C
C11A 0.5018(3) 0.7786(3) 0.9117(2) 0.0513(7) Uani d . 1 . . C
C12A 0.5779(2) 0.6436(2) 0.9982(2) 0.0455(7) Uani d . 1 . . C
C13A 0.6471(2) 0.2987(2) 0.48004(19) 0.0404(6) Uani d . 1 . . C
C14A 0.6860(3) 0.1280(2) 0.3583(2) 0.0541(8) Uani d . 1 . . C
H14A 0.7441 0.0713 0.3525 0.065 Uiso calc R 1 . . H
H14B 0.7101 0.1797 0.3157 0.065 Uiso calc R 1 . . H
C15A 0.5704(3) 0.0689(3) 0.3207(2) 0.0651(9) Uani d . 1 . . C
H15A 0.5755 0.0265 0.2493 0.098 Uiso calc R 1 . . H
H15B 0.5130 0.1252 0.3262 0.098 Uiso calc R 1 . . H
H15C 0.5474 0.0165 0.3621 0.098 Uiso calc R 1 . . H
C16A 0.6889(2) 0.2286(2) 0.70913(18) 0.0387(6) Uani d . 1 . . C
H16A 0.6803 0.1603 0.6500 0.046 Uiso calc R 1 . . H
C17A 0.8172(2) 0.2512(2) 0.7381(2) 0.0513(7) Uani d . 1 . . C
H17A 0.8605 0.2640 0.6791 0.062 Uiso calc R 1 . . H
H17B 0.8287 0.3205 0.7948 0.062 Uiso calc R 1 . . H
C18A 0.8636(2) 0.1513(2) 0.7706(2) 0.0537(8) Uani d . 1 . . C
H18A 0.8590 0.0838 0.7117 0.064 Uiso calc R 1 . . H
H18B 0.9456 0.1695 0.7920 0.064 Uiso calc R 1 . . H
C19A 0.7962(3) 0.1246(3) 0.8575(2) 0.0576(8) Uani d . 1 . . C
H19A 0.8071 0.1892 0.9187 0.069 Uiso calc R 1 . . H
H19B 0.8257 0.0572 0.8743 0.069 Uiso calc R 1 . . H
C20A 0.6687(3) 0.1019(3) 0.8294(2) 0.0596(8) Uani d . 1 . . C
H20A 0.6259 0.0894 0.8887 0.072 Uiso calc R 1 . . H
H20B 0.6570 0.0323 0.7731 0.072 Uiso calc R 1 . . H
C21A 0.6219(2) 0.2015(2) 0.7965(2) 0.0506(7) Uani d . 1 . . C
H21A 0.5399 0.1829 0.7752 0.061 Uiso calc R 1 . . H
H21B 0.6262 0.2691 0.8552 0.061 Uiso calc R 1 . . H
O1B 0.86733(17) 0.65894(17) 0.98421(14) 0.0579(5) Uani d . 1 . . O
O2B 0.8254(2) 0.80794(16) 1.11036(14) 0.0643(6) Uani d D 1 . . O
N1B 1.0636(3) 0.1454(2) 1.2499(2) 0.0797(9) Uani d . 1 . . N
N2B 0.9171(2) 0.3840(2) 1.5130(2) 0.0620(7) Uani d . 1 . . N
C1B 0.8844(2) 0.3615(2) 1.2538(2) 0.0436(6) Uani d . 1 . . C
C2B 0.8895(3) 0.3266(2) 1.1393(2) 0.0527(7) Uani d . 1 . . C
H2BA 0.8463 0.2527 1.1107 0.063 Uiso calc R 1 . . H
H2BB 0.9700 0.3222 1.1164 0.063 Uiso calc R 1 . . H
C3B 0.8316(3) 0.4233(2) 1.1098(2) 0.0508(7) Uani d . 1 A . C
H3BA 0.8055 0.4066 1.0369 0.061 Uiso calc R 1 . . H
C4B 0.9148(2) 0.5289(2) 1.14604(19) 0.0437(6) Uani d . 1 A . C
H4BA 0.9954 0.5206 1.1215 0.052 Uiso calc R 1 . . H
C5B 0.8688(2) 0.6435(2) 1.15400(19) 0.0430(6) Uani d . 1 . . C
C6B 0.8537(2) 0.6681(2) 1.25495(19) 0.0411(6) Uani d . 1 A . C
C7B 0.9018(2) 0.5587(2) 1.26601(18) 0.0397(6) Uani d . 1 . . C
H7BA 0.9757 0.5688 1.3063 0.048 Uiso calc R 1 A . H
C8B 0.8161(2) 0.4639(2) 1.2821(2) 0.0438(7) Uani d . 1 A . C
H8BA 0.7786 0.4782 1.3498 0.053 Uiso calc R 1 . . H
C9B 0.7344(2) 0.4422(2) 1.1875(2) 0.0506(7) Uani d . 1 . . C
H9BA 0.6808 0.3743 1.1802 0.061 Uiso calc R 1 A . H
H9BB 0.6911 0.5088 1.1859 0.061 Uiso calc R 1 . . H
C10B 0.9365(2) 0.3123(2) 1.3188(2) 0.0427(6) Uani d . 1 . . C
C11B 1.0067(3) 0.2188(3) 1.2815(2) 0.0549(8) Uani d . 1 . . C
C12B 0.9262(2) 0.3528(2) 1.4272(2) 0.0465(7) Uani d . 1 . . C
C13B 0.8538(2) 0.7007(2) 1.0737(2) 0.0498(7) Uani d . 1 A . C
C14B 0.8189(3) 0.8767(3) 1.0381(2) 0.0787(11) Uani d D 1 A 1 C
H14C 0.8970 0.8940 1.0154 0.094 Uiso calc PR 0.50 A 1 H
H14D 0.7718 0.8349 0.9775 0.094 Uiso calc PR 0.50 A 1 H
C15B 0.7691(6) 0.9776(5) 1.0849(5) 0.0676(19) Uiso d PD 0.50 A 1 C
H15D 0.7655 1.0249 1.0367 0.101 Uiso calc PR 0.50 A 1 H
H15E 0.8158 1.0184 1.1449 0.101 Uiso calc PR 0.50 A 1 H
H15F 0.6911 0.9600 1.1057 0.101 Uiso calc PR 0.50 A 1 H
H14E 0.8821 0.8611 0.9892 0.094 Uiso calc PR 0.25 A 2 H
H14F 0.7447 0.8587 0.9993 0.094 Uiso calc PR 0.25 A 2 H
C15* 0.8281(10) 0.9912(4) 1.0924(7) 0.035(2) Uiso d PD 0.25 A 2 C
H15G 0.8261 1.0390 1.0446 0.053 Uiso calc PR 0.25 A 2 H
H15H 0.9009 1.0079 1.1318 0.053 Uiso calc PR 0.25 A 2 H
H15I 0.7637 1.0065 1.1389 0.053 Uiso calc PR 0.25 A 2 H
H14G 0.8279 0.8288 0.9682 0.094 Uiso calc PR 0.25 A 3 H
H14H 0.7422 0.9079 1.0412 0.094 Uiso calc PR 0.25 A 3 H
C15$ 0.9044(11) 0.9660(10) 1.0587(12) 0.094(5) Uiso d PD 0.25 A 3 C
H15J 0.8978 1.0109 1.0088 0.141 Uiso calc PR 0.25 A 3 H
H15K 0.9804 0.9353 1.0544 0.141 Uiso calc PR 0.25 A 3 H
H15L 0.8949 1.0143 1.1274 0.141 Uiso calc PR 0.25 A 3 H
C16B 0.8078(2) 0.7632(2) 1.33363(19) 0.0450(7) Uani d . 1 . . C
H16B 0.7899 0.8241 1.2999 0.054 Uiso calc R 1 A . H
C17B 0.6969(3) 0.7247(3) 1.3775(3) 0.0729(10) Uani d . 1 A . C
H17C 0.6381 0.6980 1.3221 0.087 Uiso calc R 1 . . H
H17D 0.7115 0.6602 1.4065 0.087 Uiso calc R 1 . . H
C18B 0.6511(3) 0.8194(3) 1.4600(3) 0.0905(12) Uani d . 1 . . C
H18C 0.6282 0.8801 1.4292 0.109 Uiso calc R 1 A . H
H18D 0.5817 0.7897 1.4889 0.109 Uiso calc R 1 . . H
C19B 0.7382(3) 0.8683(3) 1.5437(2) 0.0646(8) Uani d . 1 A . C
H19C 0.7544 0.8102 1.5801 0.077 Uiso calc R 1 . . H
H19D 0.7067 0.9329 1.5931 0.077 Uiso calc R 1 . . H
C20B 0.8490(3) 0.9083(2) 1.5017(2) 0.0573(8) Uani d . 1 . . C
H20C 0.9071 0.9350 1.5577 0.069 Uiso calc R 1 A . H
H20D 0.8345 0.9729 1.4728 0.069 Uiso calc R 1 . . H
C21B 0.8954(2) 0.8136(2) 1.4196(2) 0.0553(8) Uani d . 1 A . C
H21C 0.9182 0.7531 1.4507 0.066 Uiso calc R 1 . . H
H21D 0.9651 0.8435 1.3911 0.066 Uiso calc R 1 . . H

loop_
_atom_site_aniso_label
_atom_site_aniso_U_11
_atom_site_aniso_U_22
_atom_site_aniso_U_33
_atom_site_aniso_U_12
_atom_site_aniso_U_13
_atom_site_aniso_U_23
O1A 0.0574(12) 0.0539(12) 0.0403(11) 0.0020(10) -0.0037(9) 0.0142(10)
O2A 0.0618(12) 0.0462(11) 0.0381(10) 0.0069(10) 0.0000(9) 0.0064(9)
N1A 0.093(2) 0.0675(18) 0.0592(17) 0.0334(17) 0.0031(15) 0.0119(14)
N2A 0.0573(16) 0.0799(19) 0.0493(15) 0.0176(14) 0.0083(12) 0.0239(14)
C1A 0.0413(15) 0.0423(15) 0.0398(15) -0.0040(12) -0.0025(12) 0.0094(12)
C2A 0.0573(18) 0.0455(16) 0.0416(16) 0.0045(14) 0.0024(13) 0.0113(13)
C3A 0.0550(17) 0.0451(16) 0.0352(14) 0.0023(13) 0.0049(12) 0.0137(13)
C4A 0.0441(15) 0.0471(16) 0.0368(14) 0.0045(13) -0.0022(11) 0.0116(13)
C5A 0.0378(14) 0.0414(15) 0.0386(15) 0.0022(12) -0.0019(11) 0.0081(12)
C6A 0.0337(14) 0.0413(15) 0.0415(15) -0.0005(12) -0.0004(11) 0.0100(12)
C7A 0.0380(14) 0.0424(15) 0.0364(14) 0.0000(12) -0.0001(11) 0.0108(12)
C8A 0.0430(15) 0.0432(15) 0.0357(14) 0.0055(12) 0.0015(11) 0.0091(12)
C9A 0.0430(16) 0.0450(16) 0.0447(16) -0.0047(13) 0.0039(12) 0.0076(13)
C10A 0.0442(16) 0.0428(15) 0.0400(15) 0.0067(13) -0.0002(12) 0.0074(13)
C11A 0.0586(19) 0.0523(18) 0.0417(16) 0.0104(16) 0.0024(13) 0.0083(14)
C12A 0.0418(16) 0.0516(17) 0.0426(16) 0.0087(13) 0.0060(12) 0.0097(14)
C13A 0.0370(14) 0.0432(15) 0.0414(15) 0.0011(12) -0.0017(11) 0.0118(13)
C14A 0.067(2) 0.0502(17) 0.0391(16) 0.0077(15) 0.0048(14) -0.0013(14)
C15A 0.080(2) 0.060(2) 0.0473(18) -0.0076(17) -0.0026(16) 0.0027(15)
C16A 0.0399(15) 0.0395(14) 0.0366(14) 0.0060(12) 0.0017(11) 0.0088(12)
C17A 0.0429(16) 0.0502(17) 0.0633(19) 0.0014(13) -0.0039(13) 0.0199(15)
C18A 0.0458(17) 0.0490(17) 0.068(2) 0.0038(14) -0.0082(14) 0.0183(15)
C19A 0.082(2) 0.0492(17) 0.0408(16) 0.0152(16) -0.0090(15) 0.0075(14)
C20A 0.073(2) 0.0584(19) 0.0558(19) 0.0171(17) 0.0235(16) 0.0262(16)
C21A 0.0511(17) 0.0497(17) 0.0552(18) 0.0077(14) 0.0130(13) 0.0194(15)
O1B 0.0724(14) 0.0646(13) 0.0358(11) -0.0059(11) 0.0013(10) 0.0137(10)
O2B 0.1093(18) 0.0435(12) 0.0422(12) -0.0023(12) -0.0111(11) 0.0170(10)
N1B 0.098(2) 0.0675(19) 0.077(2) 0.0302(18) 0.0071(17) 0.0180(16)
N2B 0.0584(16) 0.0795(19) 0.0520(17) 0.0111(14) 0.0025(13) 0.0221(15)
C1B 0.0397(15) 0.0451(15) 0.0463(16) -0.0039(13) 0.0010(12) 0.0137(13)
C2B 0.071(2) 0.0406(16) 0.0440(16) 0.0012(15) -0.0027(14) 0.0069(13)
C3B 0.071(2) 0.0426(16) 0.0365(15) -0.0021(14) -0.0115(14) 0.0070(13)
C4B 0.0489(16) 0.0452(16) 0.0356(14) -0.0035(13) 0.0026(12) 0.0092(13)
C5B 0.0526(17) 0.0413(15) 0.0342(15) -0.0027(13) -0.0008(12) 0.0094(12)
C6B 0.0398(15) 0.0428(15) 0.0399(15) -0.0009(12) -0.0011(11) 0.0099(13)
C7B 0.0401(15) 0.0429(15) 0.0350(14) 0.0011(12) 0.0005(11) 0.0086(12)
C8B 0.0424(15) 0.0489(16) 0.0431(15) 0.0054(13) 0.0023(12) 0.0166(13)
C9B 0.0486(17) 0.0522(17) 0.0550(18) -0.0051(14) -0.0101(14) 0.0231(15)
C10B 0.0421(15) 0.0422(15) 0.0445(16) 0.0035(12) 0.0024(12) 0.0119(13)
C11B 0.062(2) 0.0505(18) 0.0548(19) 0.0144(16) 0.0040(15) 0.0160(15)
C12B 0.0415(16) 0.0518(17) 0.0497(18) 0.0079(13) 0.0003(13) 0.0183(15)
C13B 0.0586(18) 0.0472(17) 0.0425(17) -0.0084(14) -0.0042(14) 0.0126(14)
C14B 0.125(3) 0.056(2) 0.061(2) -0.010(2) -0.023(2) 0.0320(18)
C14* 0.125(3) 0.056(2) 0.061(2) -0.010(2) -0.023(2) 0.0320(18)
C14$ 0.125(3) 0.056(2) 0.061(2) -0.010(2) -0.023(2) 0.0320(18)
C16B 0.0532(17) 0.0451(16) 0.0383(15) 0.0080(13) -0.0019(12) 0.0125(13)
C17B 0.0423(18) 0.080(2) 0.075(2) -0.0031(17) 0.0056(16) -0.0184(19)
C18B 0.051(2) 0.097(3) 0.094(3) 0.004(2) 0.0114(19) -0.030(2)
C19B 0.068(2) 0.0570(19) 0.059(2) 0.0035(17) 0.0172(16) -0.0035(16)
C20B 0.063(2) 0.0506(17) 0.0511(18) 0.0012(15) 0.0094(15) -0.0006(15)
C21B 0.0482(17) 0.0531(18) 0.0529(18) -0.0036(14) 0.0060(14) -0.0064(14)

loop_
_atom_type_symbol
_atom_type_description
_atom_type_scat_dispersion_real
_atom_type_scat_dispersion_imag
_atom_type_scat_source
C C 0.0033 0.0016 'International Tables Vol C Tables 4.2.6.8 and 6.1.1.4'
H H 0.0000 0.0000 'International Tables Vol C Tables 4.2.6.8 and 6.1.1.4'
O O 0.0106 0.0060 'International Tables Vol C Tables 4.2.6.8 and 6.1.1.4'
N N 0.0061 0.0033 'International Tables Vol C Tables 4.2.6.8 and 6.1.1.4'

loop_
_geom_angle_atom_site_label_1
_geom_angle_atom_site_label_2
_geom_angle_atom_site_label_3
_geom_angle
C13A O2A C14A 116.46(19)
C10A C1A C8A 127.3(2)
C10A C1A C2A 124.8(2)
C8A C1A C2A 107.8(2)
C1A C2A C3A 101.3(2)
C1A C2A H2AA 111.5
C3A C2A H2AA 111.5
C1A C2A H2AB 111.5
C3A C2A H2AB 111.5
H2AA C2A H2AB 109.3
C4A C3A C9A 104.0(2)
C4A C3A C2A 105.6(2)
C9A C3A C2A 100.8(2)
C4A C3A H3AA 114.9
C9A C3A H3AA 114.9
C2A C3A H3AA 114.9
C5A C4A C3A 118.2(2)
C5A C4A C7A 84.86(17)
C3A C4A C7A 102.52(19)
C5A C4A H4AA 115.5
C3A C4A H4AA 115.5
C7A C4A H4AA 115.5
C6A C5A C13A 135.6(2)
C6A C5A C4A 95.8(2)
C13A C5A C4A 128.6(2)
C5A C6A C16A 136.4(2)
C5A C6A C7A 93.03(19)
C16A C6A C7A 130.6(2)
C6A C7A C8A 118.3(2)
C6A C7A C4A 86.26(18)
C8A C7A C4A 103.54(19)
C6A C7A H7AA 114.9
C8A C7A H7AA 114.9
C4A C7A H7AA 114.9
C1A C8A C9A 100.6(2)
C1A C8A C7A 102.48(19)
C9A C8A C7A 102.0(2)
C1A C8A H8AA 116.4
C9A C8A H8AA 116.4
C7A C8A H8AA 116.4
C3A C9A C8A 95.0(2)
C3A C9A H9AA 112.7
C8A C9A H9AA 112.7
C3A C9A H9AB 112.7
C8A C9A H9AB 112.7
H9AA C9A H9AB 110.2
C1A C10A C12A 122.1(2)
C1A C10A C11A 120.9(2)
C12A C10A C11A 117.0(2)
N1A C11A C10A 178.0(3)
N2A C12A C10A 179.5(3)
O1A C13A O2A 123.3(2)
O1A C13A C5A 123.3(2)
O2A C13A C5A 113.4(2)
O2A C14A C15A 110.2(2)
O2A C14A H14A 109.6
C15A C14A H14A 109.6
O2A C14A H14B 109.6
C15A C14A H14B 109.6
H14A C14A H14B 108.1
C14A C15A H15A 109.5
C14A C15A H15B 109.5
H15A C15A H15B 109.5
C14A C15A H15C 109.5
H15A C15A H15C 109.5
H15B C15A H15C 109.5
C6A C16A C21A 112.4(2)
C6A C16A C17A 110.9(2)
C21A C16A C17A 110.3(2)
C6A C16A H16A 107.7
C21A C16A H16A 107.7
C17A C16A H16A 107.7
C18A C17A C16A 111.0(2)
C18A C17A H17A 109.4
C16A C17A H17A 109.4
C18A C17A H17B 109.4
C16A C17A H17B 109.4
H17A C17A H17B 108.0
C19A C18A C17A 111.5(2)
C19A C18A H18A 109.3
C17A C18A H18A 109.3
C19A C18A H18B 109.3
C17A C18A H18B 109.3
H18A C18A H18B 108.0
C18A C19A C20A 110.9(2)
C18A C19A H19A 109.5
C20A C19A H19A 109.5
C18A C19A H19B 109.5
C20A C19A H19B 109.5
H19A C19A H19B 108.0
C19A C20A C21A 110.9(2)
C19A C20A H20A 109.5
C21A C20A H20A 109.5
C19A C20A H20B 109.5
C21A C20A H20B 109.5
H20A C20A H20B 108.0
C16A C21A C20A 111.7(2)
C16A C21A H21A 109.3
C20A C21A H21A 109.3
C16A C21A H21B 109.3
C20A C21A H21B 109.3
H21A C21A H21B 107.9
C13B O2B C14B 117.0(2)
C10B C1B C8B 126.4(2)
C10B C1B C2B 126.0(2)
C8B C1B C2B 107.6(2)
C1B C2B C3B 101.7(2)
C1B C2B H2BA 111.4
C3B C2B H2BA 111.4
C1B C2B H2BB 111.4
C3B C2B H2BB 111.4
H2BA C2B H2BB 109.3
C2B C3B C4B 106.1(2)
C2B C3B C9B 100.2(2)
C4B C3B C9B 104.1(2)
C2B C3B H3BA 114.9
C4B C3B H3BA 114.9
C9B C3B H3BA 114.9
C5B C4B C3B 118.1(2)
C5B C4B C7B 84.98(18)
C3B C4B C7B 102.3(2)
C5B C4B H4BA 115.5
C3B C4B H4BA 115.5
C7B C4B H4BA 115.5
C6B C5B C13B 135.9(3)
C6B C5B C4B 95.6(2)
C13B C5B C4B 128.4(2)
C5B C6B C16B 136.3(2)
C5B C6B C7B 93.6(2)
C16B C6B C7B 130.1(2)
C6B C7B C8B 118.0(2)
C6B C7B C4B 85.73(18)
C8B C7B C4B 103.5(2)
C6B C7B H7BA 115.1
C8B C7B H7BA 115.1
C4B C7B H7BA 115.1
C1B C8B C7B 102.7(2)
C1B C8B C9B 100.6(2)
C7B C8B C9B 102.4(2)
C1B C8B H8BA 116.3
C7B C8B H8BA 116.3
C9B C8B H8BA 116.3
C3B C9B C8B 94.8(2)
C3B C9B H9BA 112.8
C8B C9B H9BA 112.8
C3B C9B H9BB 112.8
C8B C9B H9BB 112.8
H9BA C9B H9BB 110.2
C1B C10B C12B 121.5(2)
C1B C10B C11B 120.7(2)
C12B C10B C11B 117.8(2)
N1B C11B C10B 178.3(3)
N2B C12B C10B 179.2(3)
O1B C13B O2B 123.1(2)
O1B C13B C5B 124.7(3)
O2B C13B C5B 112.2(2)
C15B C14B O2B 109.1(4)
C15B C14B H14C 109.9
O2B C14B H14C 109.9
C15B C14B H14D 109.9
O2B C14B H14D 109.9
H14C C14B H14D 108.3
C14B C15B H15D 109.5
C14B C15B H15E 109.5
H15D C15B H15E 109.5
C14B C15B H15F 109.5
H15D C15B H15F 109.5
H15E C15B H15F 109.5
H15G C15* H15H 109.5
H15G C15* H15I 109.5
H15H C15* H15I 109.5
H15J C15$ H15K 109.5
H15J C15$ H15L 109.5
H15K C15$ H15L 109.5
C6B C16B C21B 111.8(2)
C6B C16B C17B 111.2(2)
C21B C16B C17B 109.5(2)
C6B C16B H16B 108.0
C21B C16B H16B 108.0
C17B C16B H16B 108.0
C18B C17B C16B 111.9(3)
C18B C17B H17C 109.2
C16B C17B H17C 109.2
C18B C17B H17D 109.2
C16B C17B H17D 109.2
H17C C17B H17D 107.9
C19B C18B C17B 112.2(3)
C19B C18B H18C 109.2
C17B C18B H18C 109.2
C19B C18B H18D 109.2
C17B C18B H18D 109.2
H18C C18B H18D 107.9
C18B C19B C20B 110.9(3)
C18B C19B H19C 109.5
C20B C19B H19C 109.5
C18B C19B H19D 109.5
C20B C19B H19D 109.5
H19C C19B H19D 108.0
C19B C20B C21B 111.1(3)
C19B C20B H20C 109.4
C21B C20B H20C 109.4
C19B C20B H20D 109.4
C21B C20B H20D 109.4
H20C C20B H20D 108.0
C20B C21B C16B 112.5(2)
C20B C21B H21C 109.1
C16B C21B H21C 109.1
C20B C21B H21D 109.1
C16B C21B H21D 109.1
H21C C21B H21D 107.8

loop_
_geom_bond_atom_site_label_1
_geom_bond_atom_site_label_2
_geom_bond_site_symmetry_2
_geom_bond_distance
_geom_bond_publ_flag
O1A C13A . 1.218(3) ?
O2A C13A . 1.347(3) ?
O2A C14A . 1.455(3) ?
N1A C11A . 1.142(3) ?
N2A C12A . 1.140(3) ?
C1A C10A . 1.344(3) ?
C1A C8A . 1.501(3) ?
C1A C2A . 1.508(3) ?
C2A C3A . 1.540(4) ?
C2A H2AA . 0.9900 ?
C2A H2AB . 0.9900 ?
C3A C4A . 1.535(4) ?
C3A C9A . 1.539(3) ?
C3A H3AA . 1.0000 ?
C4A C5A . 1.509(3) ?
C4A C7A . 1.580(3) ?
C4A H4AA . 1.0000 ?
C5A C6A . 1.346(3) ?
C5A C13A . 1.456(3) ?
C6A C16A . 1.493(3) ?
C6A C7A . 1.522(3) ?
C7A C8A . 1.548(4) ?
C7A H7AA . 1.0000 ?
C8A C9A . 1.547(4) ?
C8A H8AA . 1.0000 ?
C9A H9AA . 0.9900 ?
C9A H9AB . 0.9900 ?
C10A C12A . 1.442(4) ?
C10A C11A . 1.445(4) ?
C14A C15A . 1.506(4) ?
C14A H14A . 0.9900 ?
C14A H14B . 0.9900 ?
C15A H15A . 0.9800 ?
C15A H15B . 0.9800 ?
C15A H15C . 0.9800 ?
C16A C21A . 1.519(3) ?
C16A C17A . 1.531(3) ?
C16A H16A . 1.0000 ?
C17A C18A . 1.528(3) ?
C17A H17A . 0.9900 ?
C17A H17B . 0.9900 ?
C18A C19A . 1.514(4) ?
C18A H18A . 0.9900 ?
C18A H18B . 0.9900 ?
C19A C20A . 1.520(4) ?
C19A H19A . 0.9900 ?
C19A H19B . 0.9900 ?
C20A C21A . 1.531(3) ?
C20A H20A . 0.9900 ?
C20A H20B . 0.9900 ?
C21A H21A . 0.9900 ?
C21A H21B . 0.9900 ?
O1B C13B . 1.208(3) ?
O2B C13B . 1.343(3) ?
O2B C14B . 1.451(3) ?
N1B C11B . 1.146(3) ?
N2B C12B . 1.137(3) ?
C1B C10B . 1.350(3) ?
C1B C8B . 1.496(3) ?
C1B C2B . 1.505(4) ?
C2B C3B . 1.534(3) ?
C2B H2BA . 0.9900 ?
C2B H2BB . 0.9900 ?
C3B C4B . 1.536(4) ?
C3B C9B . 1.541(4) ?
C3B H3BA . 1.0000 ?
C4B C5B . 1.511(4) ?
C4B C7B . 1.586(3) ?
C4B H4BA . 1.0000 ?
C5B C6B . 1.341(3) ?
C5B C13B . 1.453(3) ?
C6B C16B . 1.495(4) ?
C6B C7B . 1.525(3) ?
C7B C8B . 1.540(4) ?
C7B H7BA . 1.0000 ?
C8B C9B . 1.549(3) ?
C8B H8BA . 1.0000 ?
C9B H9BA . 0.9900 ?
C9B H9BB . 0.9900 ?
C10B C12B . 1.436(4) ?
C10B C11B . 1.437(4) ?
C14B C15B . 1.400(5) ?
C14B H14C . 0.9900 ?
C14B H14D . 0.9900 ?
C15B H15D . 0.9800 ?
C15B H15E . 0.9800 ?
C15B H15F . 0.9800 ?
C15* H15G . 0.9800 ?
C15* H15H . 0.9800 ?
C15* H15I . 0.9800 ?
C15$ H15J . 0.9800 ?
C15$ H15K . 0.9800 ?
C15$ H15L . 0.9800 ?
C16B C21B . 1.522(4) ?
C16B C17B . 1.523(4) ?
C16B H16B . 1.0000 ?
C17B C18B . 1.519(4) ?
C17B H17C . 0.9900 ?
C17B H17D . 0.9900 ?
C18B C19B . 1.494(4) ?
C18B H18C . 0.9900 ?
C18B H18D . 0.9900 ?
C19B C20B . 1.516(4) ?
C19B H19C . 0.9900 ?
C19B H19D . 0.9900 ?
C20B C21B . 1.520(4) ?
C20B H20C . 0.9900 ?
C20B H20D . 0.9900 ?
C21B H21C . 0.9900 ?
C21B H21D . 0.9900 ?

loop_
_geom_torsion_atom_site_label_1
_geom_torsion_atom_site_label_2
_geom_torsion_atom_site_label_3
_geom_torsion_atom_site_label_4
_geom_torsion
_geom_torsion_publ_flag
C13A O2A C14A C15A -87.4(3) y
C13B O2B C14B C15B 169.6(4) y
C13B O2B C14B C15* -159.9(6) y
C13B O2B C14B C15$ -114.0(8) y
C7A C6A C16A C17A -85.1(3) y
C7B C6B C16B C17B -66.3(4) y
